data_4104762
loop_
_publ_author_name
'Brian D. Steinberg'
'Edward A. Jackson'
'Alexander S. Filatov'
'Atsushi Wakamiya'
'Marina A. Petrukhina'
'Lawrence T. Scott'

_publ_contact_author_address
;
Merkert Chemistry Center
Department of Chemistry
Boston College
Chestnut Hill
Massachusetts 02467-3860
USA
;
_publ_contact_author_email lawrence.scott@bc.edu
_publ_contact_author_fax 617-552-6454
_publ_contact_author_name
;
Scott, Lawrence T. 
;
_publ_contact_author_phone 617-552-8024
_publ_section_title
;
 Aromatic \p-Systems More Curved Than C60. The Complete Family of All
 Indenocorannulenes Synthesized by Iterative Microwave-Assisted
 Intramolecular Arylations
;
_journal_name_full 'Journal of the American Chemical Society'
_journal_page_first 10537
_journal_page_last 10545
_journal_paper_doi 10.1021/ja9031852
_journal_volume 131
_journal_year 2009
_chemical_formula_sum 'C38.25 H16 S0.5'
_chemical_formula_weight 491.54
_chemical_name_systematic
; 
 triindeno[1,2,3-bc:1',2',3'-ef:1'',2'',3''-hi]corannulene 
;
_space_group_IT_number 14
_symmetry_cell_setting monoclinic
_symmetry_space_group_name_Hall '-P 2yn'
_symmetry_space_group_name_H-M 'P 1 21/n 1'
_atom_sites_solution_hydrogens geom
_atom_sites_solution_primary direct
_atom_sites_solution_secondary difmap
_audit_creation_method SHELXL-97
_cell_angle_alpha 90.00
_cell_angle_beta 101.367(3)
_cell_angle_gamma 90.00
_cell_formula_units_Z 8
_cell_length_a 25.578(4)
_cell_length_b 4.0865(6)
_cell_length_c 42.620(7)
_cell_measurement_reflns_used 2820
_cell_measurement_temperature 193(2)
_cell_measurement_theta_max 22.06
_cell_measurement_theta_min 2.28
_cell_volume 4367.5(12)
_computing_cell_refinement 'Bruker SMART'
_computing_data_collection 'Bruker SMART'
_computing_data_reduction 'Bruker SAINT'
_computing_molecular_graphics 'Bruker SHELXTL'
_computing_publication_material 'Bruker SHELXTL'
_computing_structure_refinement 'SHELXL-97 (Sheldrick, 1997)'
_computing_structure_solution 'SHELXS-97 (Sheldrick, 1990)'
_diffrn_ambient_temperature 193(2)
_diffrn_measured_fraction_theta_full 0.996
_diffrn_measured_fraction_theta_max 0.996
_diffrn_measurement_device_type 'CCD area detector'
_diffrn_measurement_method 'phi and omega scans'
_diffrn_radiation_monochromator graphite
_diffrn_radiation_source 'fine-focus sealed tube'
_diffrn_radiation_type MoK\a
_diffrn_radiation_wavelength 0.71073
_diffrn_reflns_av_R_equivalents 0.0556
_diffrn_reflns_av_sigmaI/netI 0.0680
_diffrn_reflns_limit_h_max 32
_diffrn_reflns_limit_h_min -34
_diffrn_reflns_limit_k_max 5
_diffrn_reflns_limit_k_min -5
_diffrn_reflns_limit_l_max 41
_diffrn_reflns_limit_l_min -56
_diffrn_reflns_number 30480
_diffrn_reflns_theta_full 28.37
_diffrn_reflns_theta_max 28.37
_diffrn_reflns_theta_min 0.86
_exptl_absorpt_coefficient_mu 0.131
_exptl_absorpt_correction_type none
_exptl_crystal_colour yellow
_exptl_crystal_density_diffrn 1.495
_exptl_crystal_density_meas 0
_exptl_crystal_description sliver
_exptl_crystal_F_000 2028
_exptl_crystal_size_max 0.15
_exptl_crystal_size_mid 0.05
_exptl_crystal_size_min 0.01
_refine_diff_density_max 0.435
_refine_diff_density_min -0.642
_refine_diff_density_rms 0.072
_refine_ls_extinction_method none
_refine_ls_goodness_of_fit_ref 1.047
_refine_ls_hydrogen_treatment noref
_refine_ls_matrix_type full
_refine_ls_number_parameters 700
_refine_ls_number_reflns 10932
_refine_ls_number_restraints 0
_refine_ls_restrained_S_all 1.047
_refine_ls_R_factor_all 0.1126
_refine_ls_R_factor_gt 0.0662
_refine_ls_shift/su_max 0.001
_refine_ls_shift/su_mean 0.000
_refine_ls_structure_factor_coef Fsqd
_refine_ls_weighting_details 'calc w=1/[\s^2^(Fo^2^)+(0.0857P)^2^+1.2043P] where P=(Fo^2^+2Fc^2^)/3'
_refine_ls_weighting_scheme calc
_refine_ls_wR_factor_gt 0.1538
_refine_ls_wR_factor_ref 0.1834
_reflns_number_gt 6952
_reflns_number_total 10932
_reflns_threshold_expression >2sigma(I)
_cod_data_source_file ja9031852_si_001_5.cif
_cod_data_source_block 1,2,3-tri-IC
_cod_original_cell_volume 4367.6(11)
_cod_original_formula_sum 'C38.25 H16 S0.50'
_cod_database_code 4104762

loop_
_symmetry_equiv_pos_as_xyz
'x, y, z'
'-x+1/2, y+1/2, -z+1/2'
'-x, -y, -z'
'x-1/2, -y-1/2, z-1/2'

loop_
_atom_site_label
_atom_site_type_symbol
_atom_site_fract_x
_atom_site_fract_y
_atom_site_fract_z
_atom_site_U_iso_or_equiv
_atom_site_adp_type
_atom_site_occupancy
_atom_site_symmetry_multiplicity
_atom_site_calc_flag
_atom_site_refinement_flags
C33A C 0.88983(9) 0.5129(6) 0.13455(6) 0.0250(5) Uani 1 1 d .
C36A C 0.94371(9) 0.8991(6) 0.18500(6) 0.0257(5) Uani 1 1 d .
H13A H 0.9622 1.0123 0.2033 0.031 Uiso 1 1 calc R
C15A C 0.81703(9) 0.6069(6) 0.09073(6) 0.0257(5) Uani 1 1 d .
C34A C 0.94527(9) 0.5822(6) 0.13716(6) 0.0260(5) Uani 1 1 d .
C32A C 0.86218(9) 0.6652(6) 0.15426(6) 0.0236(5) Uani 1 1 d .
C22A C 0.73941(9) 0.8961(6) 0.08974(6) 0.0264(5) Uani 1 1 d .
C25A C 0.79770(9) 0.9643(6) 0.17228(6) 0.0248(5) Uani 1 1 d .
C12A C 0.95600(9) 0.5806(6) 0.10552(6) 0.0263(5) Uani 1 1 d .
C37A C 1.02017(9) 0.9302(6) 0.15367(6) 0.0287(6) Uani 1 1 d .
H14A H 1.0451 1.0300 0.1704 0.034 Uiso 1 1 calc R
C24A C 0.80746(9) 0.7699(6) 0.14439(6) 0.0241(5) Uani 1 1 d .
C7A C 0.84216(10) 0.7679(6) 0.04054(6) 0.0255(5) Uani 1 1 d .
C35A C 0.97238(9) 0.7861(6) 0.16089(6) 0.0255(5) Uani 1 1 d .
C23A C 0.78469(9) 0.7423(6) 0.11188(6) 0.0246(5) Uani 1 1 d .
C31A C 0.88953(9) 0.8421(6) 0.18131(5) 0.0243(5) Uani 1 1 d .
C9A C 0.93556(10) 0.8447(6) 0.04402(6) 0.0281(6) Uani 1 1 d .
C10A C 0.98457(10) 0.8958(6) 0.06397(6) 0.0284(6) Uani 1 1 d .
H16A H 1.0120 1.0065 0.0561 0.034 Uiso 1 1 calc R
C6A C 0.85083(10) 0.9624(6) 0.01263(6) 0.0276(5) Uani 1 1 d .
C1A C 0.90681(10) 1.0081(6) 0.01500(6) 0.0287(6) Uani 1 1 d .
C30A C 0.84701(9) 1.0026(6) 0.19435(6) 0.0255(5) Uani 1 1 d .
C13A C 0.90685(9) 0.5111(6) 0.08412(6) 0.0252(5) Uani 1 1 d .
C16A C 0.80243(9) 0.7423(6) 0.05871(6) 0.0262(5) Uani 1 1 d .
C29A C 0.84923(10) 1.1698(7) 0.22268(6) 0.0308(6) Uani 1 1 d .
H12A H 0.8823 1.1965 0.2372 0.037 Uiso 1 1 calc R
C5A C 0.81584(11) 1.0904(7) -0.01350(6) 0.0334(6) Uani 1 1 d .
H4A H 0.7785 1.0613 -0.0155 0.040 Uiso 1 1 calc R
C26A C 0.75214(10) 1.0981(7) 0.17970(6) 0.0296(6) Uani 1 1 d .
H9A H 0.7190 1.0781 0.1652 0.036 Uiso 1 1 calc R
C8A C 0.89534(10) 0.6653(6) 0.05534(6) 0.0262(5) Uani 1 1 d .
C11A C 0.99413(9) 0.7809(6) 0.09680(6) 0.0271(5) Uani 1 1 d .
C38A C 1.03043(10) 0.9265(7) 0.12321(6) 0.0297(6) Uani 1 1 d .
H15A H 1.0624 1.0229 0.1195 0.036 Uiso 1 1 calc R
C14A C 0.86634(9) 0.4739(6) 0.10203(6) 0.0252(5) Uani 1 1 d .
C17A C 0.75011(9) 0.8962(6) 0.05812(6) 0.0273(5) Uani 1 1 d .
C27A C 0.75494(10) 1.2614(7) 0.20837(6) 0.0337(6) Uani 1 1 d .
H10A H 0.7233 1.3499 0.2135 0.040 Uiso 1 1 calc R
C4A C 0.83555(11) 1.2612(7) -0.03677(6) 0.0372(7) Uani 1 1 d .
H3A H 0.8116 1.3461 -0.0548 0.045 Uiso 1 1 calc R
C21A C 0.69174(9) 1.0205(7) 0.09501(6) 0.0333(6) Uani 1 1 d .
H8A H 0.6842 1.0231 0.1160 0.040 Uiso 1 1 calc R
C3A C 0.88994(12) 1.3090(7) -0.03390(6) 0.0391(7) Uani 1 1 d .
H2A H 0.9028 1.4279 -0.0500 0.047 Uiso 1 1 calc R
C18A C 0.71290(10) 1.0204(7) 0.03312(6) 0.0351(6) Uani 1 1 d .
H5A H 0.7199 1.0223 0.0120 0.042 Uiso 1 1 calc R
C2A C 0.92571(11) 1.1856(7) -0.00793(6) 0.0332(6) Uani 1 1 d .
H1A H 0.9629 1.2228 -0.0059 0.040 Uiso 1 1 calc R
C28A C 0.80266(11) 1.2987(7) 0.22979(6) 0.0336(6) Uani 1 1 d .
H11A H 0.8037 1.4124 0.2493 0.040 Uiso 1 1 calc R
C20A C 0.65477(11) 1.1424(8) 0.06920(7) 0.0404(7) Uani 1 1 d .
H7A H 0.6218 1.2268 0.0727 0.049 Uiso 1 1 calc R
C19A C 0.66532(11) 1.1423(8) 0.03898(7) 0.0419(7) Uani 1 1 d .
H6A H 0.6396 1.2271 0.0218 0.050 Uiso 1 1 calc R
C7B C 0.27637(9) -0.0766(6) 0.19396(6) 0.0244(5) Uani 1 1 d .
C18B C 0.38269(9) -0.2549(6) 0.13710(6) 0.0249(5) Uani 1 1 d .
C23B C 0.37693(9) -0.3369(6) 0.21767(6) 0.0257(5) Uani 1 1 d .
C19B C 0.39105(9) -0.4070(6) 0.16626(6) 0.0247(5) Uani 1 1 d .
C17B C 0.42535(9) -0.1057(6) 0.12454(6) 0.0257(5) Uani 1 1 d .
C9B C 0.29122(9) -0.1114(6) 0.14092(6) 0.0240(5) Uani 1 1 d .
C30B C 0.48055(9) -0.2112(6) 0.17667(6) 0.0268(5) Uani 1 1 d .
C8B C 0.30492(9) -0.2357(6) 0.17312(6) 0.0241(5) Uani 1 1 d .
C20B C 0.35188(9) -0.3896(6) 0.18527(6) 0.0244(5) Uani 1 1 d .
C10B C 0.33115(9) -0.1173(6) 0.12271(6) 0.0247(5) Uani 1 1 d .
C1B C 0.24128(9) 0.0745(6) 0.14067(6) 0.0241(5) Uani 1 1 d .
C6B C 0.23240(9) 0.0932(6) 0.17247(6) 0.0244(5) Uani 1 1 d .
C24B C 0.43317(9) -0.3309(6) 0.21870(6) 0.0268(5) Uani 1 1 d .
C31B C 0.44109(10) -0.3767(6) 0.18702(6) 0.0267(5) Uani 1 1 d .
C26B C 0.44405(10) -0.0011(7) 0.26550(6) 0.0308(6) Uani 1 1 d .
H7B H 0.4668 0.0937 0.2835 0.037 Uiso 1 1 calc R
C25B C 0.46725(9) -0.1367(6) 0.24025(6) 0.0275(5) Uani 1 1 d .
C11B C 0.34169(10) 0.0634(6) 0.09444(5) 0.0256(5) Uani 1 1 d .
C22B C 0.35325(9) -0.1484(6) 0.23787(6) 0.0258(5) Uani 1 1 d .
C16B C 0.39795(10) 0.0660(6) 0.09549(6) 0.0281(6) Uani 1 1 d .
C21B C 0.29929(9) -0.0368(6) 0.22583(6) 0.0261(5) Uani 1 1 d .
H5B H 0.2796 0.0640 0.2399 0.031 Uiso 1 1 calc R
C5B C 0.18876(9) 0.2542(7) 0.17917(6) 0.0304(6) Uani 1 1 d .
H4B H 0.1832 0.2661 0.2005 0.036 Uiso 1 1 calc R
C12B C 0.30774(11) 0.2116(7) 0.06952(6) 0.0318(6) Uani 1 1 d .
H16B H 0.2704 0.2114 0.0689 0.038 Uiso 1 1 calc R
C38B C 0.55144(9) 0.1367(6) 0.17904(6) 0.0300(6) Uani 1 1 d .
C32B C 0.47545(9) -0.0848(6) 0.14468(6) 0.0269(5) Uani 1 1 d .
C27B C 0.39003(10) -0.0041(7) 0.26439(6) 0.0287(6) Uani 1 1 d .
H6B H 0.3765 0.0910 0.2815 0.034 Uiso 1 1 calc R
C29B C 0.52041(9) -0.0440(6) 0.19914(6) 0.0275(5) Uani 1 1 d .
C13B C 0.32804(12) 0.3616(7) 0.04533(6) 0.0374(7) Uani 1 1 d .
H15B H 0.3045 0.4664 0.0282 0.045 Uiso 1 1 calc R
C37B C 0.59834(10) 0.3114(7) 0.18751(7) 0.0363(7) Uani 1 1 d .
H9B H 0.6161 0.3254 0.2093 0.044 Uiso 1 1 calc R
C28B C 0.51472(9) -0.0116(6) 0.23038(6) 0.0294(6) Uani 1 1 d .
H8B H 0.5418 0.0926 0.2455 0.035 Uiso 1 1 calc R
C4B C 0.15291(10) 0.3990(7) 0.15446(7) 0.0361(6) Uani 1 1 d .
H3B H 0.1228 0.5130 0.1589 0.043 Uiso 1 1 calc R
C33B C 0.52463(9) 0.1157(6) 0.14656(6) 0.0293(6) Uani 1 1 d .
C2B C 0.20466(10) 0.2168(7) 0.11645(6) 0.0305(6) Uani 1 1 d .
H1B H 0.2095 0.2042 0.0950 0.037 Uiso 1 1 calc R
C3B C 0.16059(10) 0.3787(7) 0.12352(7) 0.0340(6) Uani 1 1 d .
H2B H 0.1355 0.4765 0.1067 0.041 Uiso 1 1 calc R
C15B C 0.41711(11) 0.2136(7) 0.07094(6) 0.0355(6) Uani 1 1 d .
H13B H 0.4543 0.2154 0.0712 0.043 Uiso 1 1 calc R
C36B C 0.61899(11) 0.4655(7) 0.16378(8) 0.0397(7) Uani 1 1 d .
H10B H 0.6512 0.5865 0.1693 0.048 Uiso 1 1 calc R
C34B C 0.54635(10) 0.2722(7) 0.12346(7) 0.0350(6) Uani 1 1 d .
H12B H 0.5291 0.2609 0.1016 0.042 Uiso 1 1 calc R
C35B C 0.59344(11) 0.4458(7) 0.13222(8) 0.0404(7) Uani 1 1 d .
H11B H 0.6083 0.5528 0.1162 0.048 Uiso 1 1 calc R
C14B C 0.38191(12) 0.3596(8) 0.04589(7) 0.0415(7) Uani 1 1 d .
H14B H 0.3953 0.4594 0.0289 0.050 Uiso 1 1 calc R
S1S S 0.53088(6) 0.6559(4) 0.03077(4) 0.1049(5) Uani 1 1 d .
C1S C 0.5000 0.5000 0.0000 0.0711(16) Uani 1 2 d S

loop_
_atom_site_aniso_label
_atom_site_aniso_U_11
_atom_site_aniso_U_22
_atom_site_aniso_U_33
_atom_site_aniso_U_23
_atom_site_aniso_U_13
_atom_site_aniso_U_12
C33A 0.0271(12) 0.0170(11) 0.0302(13) 0.0061(10) 0.0038(10) 0.0027(9)
C36A 0.0270(12) 0.0275(13) 0.0211(12) 0.0056(10) 0.0010(10) 0.0038(10)
C15A 0.0262(12) 0.0214(12) 0.0276(13) -0.0018(10) 0.0011(10) -0.0069(10)
C34A 0.0257(12) 0.0206(12) 0.0309(13) 0.0075(10) 0.0037(10) 0.0090(10)
C32A 0.0252(12) 0.0204(12) 0.0244(12) 0.0085(9) 0.0028(10) -0.0009(9)
C22A 0.0230(12) 0.0252(13) 0.0286(13) -0.0001(10) -0.0005(10) -0.0052(10)
C25A 0.0263(12) 0.0256(13) 0.0226(12) 0.0083(10) 0.0053(10) -0.0033(10)
C12A 0.0272(12) 0.0206(12) 0.0308(13) 0.0016(10) 0.0046(11) 0.0106(10)
C37A 0.0196(12) 0.0333(14) 0.0308(14) 0.0035(11) -0.0006(10) 0.0073(10)
C24A 0.0237(11) 0.0213(12) 0.0279(13) 0.0069(10) 0.0066(10) -0.0035(10)
C7A 0.0315(13) 0.0235(13) 0.0205(12) -0.0063(10) 0.0027(10) 0.0013(10)
C35A 0.0235(12) 0.0277(13) 0.0236(12) 0.0065(10) 0.0005(10) 0.0078(10)
C23A 0.0228(12) 0.0217(12) 0.0293(13) 0.0012(10) 0.0050(10) -0.0064(10)
C31A 0.0293(12) 0.0228(12) 0.0206(12) 0.0077(9) 0.0042(10) 0.0023(10)
C9A 0.0328(13) 0.0294(14) 0.0240(13) -0.0052(10) 0.0103(11) 0.0058(11)
C10A 0.0279(13) 0.0318(14) 0.0281(13) -0.0032(11) 0.0117(11) 0.0056(11)
C6A 0.0344(13) 0.0255(13) 0.0225(12) -0.0088(10) 0.0046(11) 0.0027(11)
C1A 0.0349(14) 0.0316(14) 0.0197(12) -0.0079(10) 0.0057(10) 0.0046(11)
C30A 0.0277(12) 0.0248(13) 0.0247(13) 0.0088(10) 0.0069(10) -0.0014(10)
C13A 0.0309(13) 0.0175(12) 0.0270(13) -0.0051(10) 0.0048(11) 0.0042(10)
C16A 0.0278(12) 0.0245(13) 0.0241(12) -0.0054(10) -0.0001(10) -0.0033(10)
C29A 0.0330(14) 0.0324(15) 0.0270(13) 0.0055(11) 0.0059(11) -0.0043(11)
C5A 0.0372(14) 0.0347(15) 0.0263(13) -0.0065(11) 0.0017(12) 0.0043(12)
C26A 0.0240(12) 0.0332(14) 0.0329(14) 0.0088(11) 0.0085(11) -0.0014(11)
C8A 0.0309(13) 0.0239(13) 0.0247(13) -0.0091(10) 0.0075(10) 0.0034(10)
C11A 0.0223(12) 0.0280(13) 0.0324(14) 0.0003(11) 0.0091(11) 0.0096(10)
C38A 0.0221(12) 0.0329(14) 0.0334(14) 0.0028(11) 0.0038(11) 0.0064(11)
C14A 0.0293(13) 0.0170(12) 0.0283(13) -0.0019(10) 0.0030(10) -0.0007(10)
C17A 0.0250(12) 0.0271(13) 0.0285(13) -0.0028(10) 0.0024(10) -0.0045(10)
C27A 0.0332(14) 0.0361(15) 0.0351(15) 0.0027(12) 0.0152(12) 0.0009(12)
C4A 0.0505(17) 0.0362(16) 0.0225(13) -0.0017(11) 0.0018(12) 0.0060(13)
C21A 0.0245(13) 0.0437(17) 0.0316(14) -0.0014(12) 0.0052(11) -0.0037(12)
C3A 0.0554(18) 0.0373(16) 0.0262(14) 0.0010(12) 0.0116(13) 0.0022(14)
C18A 0.0305(14) 0.0438(17) 0.0282(14) -0.0015(12) -0.0010(11) -0.0011(12)
C2A 0.0413(15) 0.0357(15) 0.0243(13) -0.0053(11) 0.0105(12) 0.0033(12)
C28A 0.0415(15) 0.0330(15) 0.0297(14) 0.0004(11) 0.0156(12) -0.0023(12)
C20A 0.0245(13) 0.056(2) 0.0394(17) -0.0007(14) 0.0017(12) 0.0056(13)
C19A 0.0312(15) 0.0537(19) 0.0368(16) 0.0033(14) -0.0031(13) 0.0084(13)
C7B 0.0220(11) 0.0241(13) 0.0273(13) 0.0005(10) 0.0057(10) -0.0077(10)
C18B 0.0299(13) 0.0205(12) 0.0235(12) -0.0072(10) 0.0035(10) 0.0005(10)
C23B 0.0277(12) 0.0196(12) 0.0293(13) 0.0072(10) 0.0048(11) -0.0008(10)
C19B 0.0283(12) 0.0158(11) 0.0294(13) -0.0057(10) 0.0041(10) -0.0004(9)
C17B 0.0285(13) 0.0239(13) 0.0259(13) -0.0069(10) 0.0080(10) 0.0023(10)
C9B 0.0241(12) 0.0228(12) 0.0229(12) -0.0055(10) -0.0012(10) -0.0064(10)
C30B 0.0220(12) 0.0222(12) 0.0363(14) -0.0024(10) 0.0055(11) 0.0093(10)
C8B 0.0236(11) 0.0195(12) 0.0283(13) -0.0016(10) 0.0032(10) -0.0085(9)
C20B 0.0290(12) 0.0159(11) 0.0268(13) 0.0011(9) 0.0019(10) -0.0042(10)
C10B 0.0286(12) 0.0214(12) 0.0222(12) -0.0078(10) 0.0007(10) -0.0032(10)
C1B 0.0215(11) 0.0232(12) 0.0264(13) -0.0023(10) 0.0015(10) -0.0076(9)
C6B 0.0185(11) 0.0258(13) 0.0276(13) -0.0014(10) 0.0017(10) -0.0067(9)
C24B 0.0276(12) 0.0213(12) 0.0294(13) 0.0076(10) 0.0005(11) 0.0050(10)
C31B 0.0303(13) 0.0176(12) 0.0318(14) 0.0006(10) 0.0052(11) 0.0067(10)
C26B 0.0322(13) 0.0359(15) 0.0209(13) 0.0046(11) -0.0034(11) -0.0033(11)
C25B 0.0251(12) 0.0295(14) 0.0256(13) 0.0077(10) -0.0007(10) 0.0051(10)
C11B 0.0330(13) 0.0243(13) 0.0189(12) -0.0070(10) 0.0039(10) -0.0026(10)
C22B 0.0290(13) 0.0270(13) 0.0213(12) 0.0077(10) 0.0046(10) -0.0041(10)
C16B 0.0339(14) 0.0260(13) 0.0249(13) -0.0073(10) 0.0073(11) 0.0007(11)
C21B 0.0254(12) 0.0305(14) 0.0236(12) 0.0041(10) 0.0077(10) -0.0055(10)
C5B 0.0251(12) 0.0345(15) 0.0325(14) -0.0040(11) 0.0083(11) -0.0044(11)
C12B 0.0357(14) 0.0340(15) 0.0240(13) -0.0052(11) 0.0019(11) -0.0015(12)
C38B 0.0221(12) 0.0287(14) 0.0402(15) -0.0015(11) 0.0084(11) 0.0090(10)
C32B 0.0271(12) 0.0246(13) 0.0313(14) -0.0042(10) 0.0108(11) 0.0065(10)
C27B 0.0334(13) 0.0333(14) 0.0188(12) 0.0056(10) 0.0038(10) -0.0038(11)
C29B 0.0203(12) 0.0269(13) 0.0343(14) 0.0016(11) 0.0025(10) 0.0082(10)
C13B 0.0475(17) 0.0372(16) 0.0248(14) -0.0013(12) 0.0005(12) 0.0008(13)
C37B 0.0234(13) 0.0333(15) 0.0528(18) -0.0028(13) 0.0088(12) 0.0070(11)
C28B 0.0218(12) 0.0291(14) 0.0331(14) 0.0016(11) -0.0049(10) 0.0047(10)
C4B 0.0231(13) 0.0367(16) 0.0476(17) -0.0011(13) 0.0049(12) 0.0014(11)
C33B 0.0248(12) 0.0265(13) 0.0387(15) -0.0028(11) 0.0116(11) 0.0091(10)
C2B 0.0283(13) 0.0327(14) 0.0291(14) -0.0014(11) 0.0022(11) -0.0050(11)
C3B 0.0234(13) 0.0378(16) 0.0375(15) 0.0045(12) -0.0023(11) -0.0014(11)
C15B 0.0402(15) 0.0400(16) 0.0284(14) -0.0032(12) 0.0121(12) -0.0012(13)
C36B 0.0265(13) 0.0326(16) 0.062(2) -0.0023(14) 0.0147(14) 0.0013(12)
C34B 0.0319(14) 0.0349(16) 0.0416(16) -0.0035(12) 0.0152(12) 0.0060(12)
C35B 0.0349(15) 0.0343(16) 0.058(2) 0.0028(14) 0.0233(14) 0.0058(12)
C14B 0.0523(18) 0.0481(19) 0.0257(14) 0.0003(13) 0.0117(13) -0.0030(14)
S1S 0.0986(10) 0.0932(10) 0.1161(11) 0.0166(9) 0.0046(9) 0.0032(8)
C1S 0.049(3) 0.081(4) 0.081(4) 0.013(3) 0.008(3) 0.000(3)

loop_
_atom_type_symbol
_atom_type_description
_atom_type_scat_dispersion_real
_atom_type_scat_dispersion_imag
_atom_type_scat_source
C C 0.0033 0.0016 'International Tables Vol C Tables 4.2.6.8 and 6.1.1.4'
H H 0.0000 0.0000 'International Tables Vol C Tables 4.2.6.8 and 6.1.1.4'
S S 0.1246 0.1234 'International Tables Vol C Tables 4.2.6.8 and 6.1.1.4'

loop_
_geom_angle_atom_site_label_1
_geom_angle_atom_site_label_2
_geom_angle_atom_site_label_3
_geom_angle
_geom_angle_site_symmetry_1
C32A C33A C14A 119.3(2) .
C32A C33A C34A 119.5(2) .
C14A C33A C34A 108.9(2) .
C31A C36A C35A 120.1(2) .
C31A C36A H13A 120.0 .
C35A C36A H13A 120.0 .
C14A C15A C23A 122.1(2) .
C14A C15A C16A 122.0(2) .
C23A C15A C16A 111.5(2) .
C35A C34A C12A 122.0(2) .
C35A C34A C33A 121.5(2) .
C12A C34A C33A 107.3(2) .
C33A C32A C31A 120.2(2) .
C33A C32A C24A 123.4(2) .
C31A C32A C24A 112.3(2) .
C21A C22A C17A 119.6(2) .
C21A C22A C23A 131.1(2) .
C17A C22A C23A 109.3(2) .
C26A C25A C30A 118.8(2) .
C26A C25A C24A 132.5(2) .
C30A C25A C24A 108.6(2) .
C11A C12A C34A 122.0(2) .
C11A C12A C13A 121.7(2) .
C34A C12A C13A 107.2(2) .
C38A C37A C35A 121.6(2) .
C38A C37A H14A 119.2 .
C35A C37A H14A 119.2 .
C23A C24A C32A 117.1(2) .
C23A C24A C25A 137.0(2) .
C32A C24A C25A 103.3(2) .
C16A C7A C8A 117.5(2) .
C16A C7A C6A 136.4(2) .
C8A C7A C6A 103.3(2) .
C34A C35A C37A 114.4(2) .
C34A C35A C36A 117.3(2) .
C37A C35A C36A 126.1(2) .
C24A C23A C15A 118.1(2) .
C24A C23A C22A 135.8(2) .
C15A C23A C22A 103.7(2) .
C36A C31A C32A 120.0(2) .
C36A C31A C30A 132.9(2) .
C32A C31A C30A 104.5(2) .
C10A C9A C8A 119.8(2) .
C10A C9A C1A 133.7(2) .
C8A C9A C1A 104.1(2) .
C9A C10A C11A 120.2(2) .
C9A C10A H16A 119.9 .
C11A C10A H16A 119.9 .
C5A C6A C1A 119.1(2) .
C5A C6A C7A 132.2(2) .
C1A C6A C7A 108.6(2) .
C2A C1A C6A 120.4(2) .
C2A C1A C9A 130.4(2) .
C6A C1A C9A 109.2(2) .
C29A C30A C25A 120.7(2) .
C29A C30A C31A 130.3(2) .
C25A C30A C31A 109.0(2) .
C8A C13A C14A 119.1(2) .
C8A C13A C12A 119.4(2) .
C14A C13A C12A 108.9(2) .
C7A C16A C15A 118.0(2) .
C7A C16A C17A 135.7(2) .
C15A C16A C17A 104.1(2) .
C30A C29A C28A 119.3(2) .
C30A C29A H12A 120.3 .
C28A C29A H12A 120.3 .
C4A C5A C6A 119.8(3) .
C4A C5A H4A 120.1 .
C6A C5A H4A 120.1 .
C25A C26A C27A 119.7(2) .
C25A C26A H9A 120.1 .
C27A C26A H9A 120.1 .
C13A C8A C9A 120.2(2) .
C13A C8A C7A 123.2(2) .
C9A C8A C7A 112.6(2) .
C12A C11A C38A 114.6(2) .
C12A C11A C10A 117.3(2) .
C38A C11A C10A 125.5(2) .
C37A C38A C11A 122.0(2) .
C37A C38A H15A 119.0 .
C11A C38A H15A 119.0 .
C15A C14A C33A 119.1(2) .
C15A C14A C13A 119.4(2) .
C33A C14A C13A 107.7(2) .
C18A C17A C22A 119.9(2) .
C18A C17A C16A 131.0(2) .
C22A C17A C16A 109.1(2) .
C28A C27A C26A 121.5(2) .
C28A C27A H10A 119.2 .
C26A C27A H10A 119.2 .
C5A C4A C3A 120.5(3) .
C5A C4A H3A 119.7 .
C3A C4A H3A 119.7 .
C22A C21A C20A 119.1(2) .
C22A C21A H8A 120.4 .
C20A C21A H8A 120.4 .
C2A C3A C4A 120.8(3) .
C2A C3A H2A 119.6 .
C4A C3A H2A 119.6 .
C17A C18A C19A 119.4(3) .
C17A C18A H5A 120.3 .
C19A C18A H5A 120.3 .
C1A C2A C3A 119.3(3) .
C1A C2A H1A 120.3 .
C3A C2A H1A 120.3 .
C27A C28A C29A 119.9(2) .
C27A C28A H11A 120.1 .
C29A C28A H11A 120.1 .
C19A C20A C21A 121.0(3) .
C19A C20A H7A 119.5 .
C21A C20A H7A 119.5 .
C20A C19A C18A 121.0(3) .
C20A C19A H6A 119.5 .
C18A C19A H6A 119.5 .
C21B C7B C8B 120.1(2) .
C21B C7B C6B 132.8(2) .
C8B C7B C6B 104.5(2) .
C19B C18B C17B 122.4(2) .
C19B C18B C10B 121.7(2) .
C17B C18B C10B 111.7(2) .
C22B C23B C20B 121.4(2) .
C22B C23B C24B 122.2(2) .
C20B C23B C24B 106.9(2) .
C18B C19B C20B 119.9(2) .
C18B C19B C31B 119.3(2) .
C20B C19B C31B 107.1(2) .
C32B C17B C18B 117.9(2) .
C32B C17B C16B 135.5(2) .
C18B C17B C16B 104.1(2) .
C10B C9B C8B 117.1(2) .
C10B C9B C1B 136.5(2) .
C8B C9B C1B 103.6(2) .
C31B C30B C29B 119.9(2) .
C31B C30B C32B 123.5(2) .
C29B C30B C32B 112.5(2) .
C20B C8B C7B 119.9(2) .
C20B C8B C9B 123.7(2) .
C7B C8B C9B 112.2(2) .
C8B C20B C19B 118.5(2) .
C8B C20B C23B 119.6(2) .
C19B C20B C23B 109.4(2) .
C9B C10B C18B 118.2(2) .
C9B C10B C11B 135.4(2) .
C18B C10B C11B 103.9(2) .
C2B C1B C6B 118.6(2) .
C2B C1B C9B 132.7(2) .
C6B C1B C9B 108.7(2) .
C5B C6B C1B 120.9(2) .
C5B C6B C7B 130.3(2) .
C1B C6B C7B 108.7(2) .
C25B C24B C31B 121.2(2) .
C25B C24B C23B 121.9(2) .
C31B C24B C23B 107.5(2) .
C30B C31B C19B 118.7(2) .
C30B C31B C24B 119.9(2) .
C19B C31B C24B 109.1(2) .
C27B C26B C25B 122.1(2) .
C27B C26B H7B 119.0 .
C25B C26B H7B 119.0 .
C24B C25B C26B 114.7(2) .
C24B C25B C28B 117.5(2) .
C26B C25B C28B 124.9(2) .
C12B C11B C16B 120.0(2) .
C12B C11B C10B 131.3(2) .
C16B C11B C10B 108.7(2) .
C23B C22B C27B 114.6(2) .
C23B C22B C21B 117.3(2) .
C27B C22B C21B 125.2(2) .
C15B C16B C11B 119.0(2) .
C15B C16B C17B 131.6(2) .
C11B C16B C17B 109.3(2) .
C7B C21B C22B 120.2(2) .
C7B C21B H5B 119.9 .
C22B C21B H5B 119.9 .
C6B C5B C4B 119.3(2) .
C6B C5B H4B 120.3 .
C4B C5B H4B 120.3 .
C11B C12B C13B 119.9(2) .
C11B C12B H16B 120.1 .
C13B C12B H16B 120.1 .
C37B C38B C33B 120.9(3) .
C37B C38B C29B 130.2(3) .
C33B C38B C29B 108.9(2) .
C17B C32B C30B 117.4(2) .
C17B C32B C33B 136.8(2) .
C30B C32B C33B 103.2(2) .
C26B C27B C22B 121.7(2) .
C26B C27B H6B 119.1 .
C22B C27B H6B 119.1 .
C28B C29B C30B 119.9(2) .
C28B C29B C38B 133.3(2) .
C30B C29B C38B 104.2(2) .
C14B C13B C12B 120.4(3) .
C14B C13B H15B 119.8 .
C12B C13B H15B 119.8 .
C38B C37B C36B 118.8(3) .
C38B C37B H9B 120.6 .
C36B C37B H9B 120.6 .
C29B C28B C25B 120.0(2) .
C29B C28B H8B 120.0 .
C25B C28B H8B 120.0 .
C3B C4B C5B 120.4(2) .
C3B C4B H3B 119.8 .
C5B C4B H3B 119.8 .
C34B C33B C38B 118.8(2) .
C34B C33B C32B 132.2(2) .
C38B C33B C32B 109.0(2) .
C1B C2B C3B 119.9(2) .
C1B C2B H1B 120.0 .
C3B C2B H1B 120.0 .
C4B C3B C2B 120.8(2) .
C4B C3B H2B 119.6 .
C2B C3B H2B 119.6 .
C16B C15B C14B 119.9(3) .
C16B C15B H13B 120.1 .
C14B C15B H13B 120.1 .
C35B C36B C37B 120.8(3) .
C35B C36B H10B 119.6 .
C37B C36B H10B 119.6 .
C33B C34B C35B 119.8(3) .
C33B C34B H12B 120.1 .
C35B C34B H12B 120.1 .
C36B C35B C34B 120.9(3) .
C36B C35B H11B 119.6 .
C34B C35B H11B 119.6 .
C13B C14B C15B 120.8(3) .
C13B C14B H14B 119.6 .
C15B C14B H14B 119.6 .
S1S C1S S1S 180.0 3_665

loop_
_geom_bond_atom_site_label_1
_geom_bond_atom_site_label_2
_geom_bond_distance
_geom_bond_site_symmetry_2
C33A C32A 1.352(3) .
C33A C14A 1.407(3) .
C33A C34A 1.429(3) .
C36A C31A 1.383(3) .
C36A C35A 1.450(3) .
C36A H13A 0.9500 .
C15A C14A 1.371(3) .
C15A C23A 1.448(3) .
C15A C16A 1.452(3) .
C34A C35A 1.386(3) .
C34A C12A 1.428(3) .
C32A C31A 1.422(3) .
C32A C24A 1.445(3) .
C22A C21A 1.380(3) .
C22A C17A 1.427(3) .
C22A C23A 1.482(3) .
C25A C26A 1.379(3) .
C25A C30A 1.426(3) .
C25A C24A 1.491(3) .
C12A C11A 1.379(3) .
C12A C13A 1.429(3) .
C37A C38A 1.374(4) .
C37A C35A 1.444(3) .
C37A H14A 0.9500 .
C24A C23A 1.398(3) .
C7A C16A 1.398(3) .
C7A C8A 1.444(3) .
C7A C6A 1.483(3) .
C31A C30A 1.470(3) .
C9A C10A 1.385(3) .
C9A C8A 1.423(4) .
C9A C1A 1.469(3) .
C10A C11A 1.450(3) .
C10A H16A 0.9500 .
C6A C5A 1.386(4) .
C6A C1A 1.428(3) .
C1A C2A 1.379(4) .
C30A C29A 1.378(4) .
C13A C8A 1.359(3) .
C13A C14A 1.411(3) .
C16A C17A 1.474(3) .
C29A C28A 1.389(4) .
C29A H12A 0.9500 .
C5A C4A 1.386(4) .
C5A H4A 0.9500 .
C26A C27A 1.382(4) .
C26A H9A 0.9500 .
C11A C38A 1.439(4) .
C38A H15A 0.9500 .
C17A C18A 1.378(4) .
C27A C28A 1.381(4) .
C27A H10A 0.9500 .
C4A C3A 1.386(4) .
C4A H3A 0.9500 .
C21A C20A 1.394(4) .
C21A H8A 0.9500 .
C3A C2A 1.385(4) .
C3A H2A 0.9500 .
C18A C19A 1.382(4) .
C18A H5A 0.9500 .
C2A H1A 0.9500 .
C28A H11A 0.9500 .
C20A C19A 1.367(4) .
C20A H7A 0.9500 .
C19A H6A 0.9500 .
C7B C21B 1.379(3) .
C7B C8B 1.415(3) .
C7B C6B 1.476(3) .
C18B C19B 1.368(3) .
C18B C17B 1.442(3) .
C18B C10B 1.453(3) .
C23B C22B 1.381(3) .
C23B C20B 1.419(3) .
C23B C24B 1.431(3) .
C19B C20B 1.409(3) .
C19B C31B 1.411(3) .
C17B C32B 1.397(3) .
C17B C16B 1.475(3) .
C9B C10B 1.399(3) .
C9B C8B 1.440(3) .
C9B C1B 1.485(3) .
C30B C31B 1.358(3) .
C30B C29B 1.428(3) .
C30B C32B 1.440(4) .
C8B C20B 1.364(3) .
C10B C11B 1.483(3) .
C1B C2B 1.378(3) .
C1B C6B 1.420(3) .
C6B C5B 1.373(3) .
C24B C25B 1.385(3) .
C24B C31B 1.417(3) .
C26B C27B 1.373(3) .
C26B C25B 1.438(4) .
C26B H7B 0.9500 .
C25B C28B 1.454(3) .
C11B C12B 1.373(3) .
C11B C16B 1.431(3) .
C22B C27B 1.446(3) .
C22B C21B 1.448(3) .
C16B C15B 1.379(4) .
C21B H5B 0.9500 .
C5B C4B 1.386(4) .
C5B H4B 0.9500 .
C12B C13B 1.385(4) .
C12B H16B 0.9500 .
C38B C37B 1.381(4) .
C38B C33B 1.421(4) .
C38B C29B 1.475(4) .
C32B C33B 1.490(3) .
C27B H6B 0.9500 .
C29B C28B 1.374(4) .
C13B C14B 1.374(4) .
C13B H15B 0.9500 .
C37B C36B 1.382(4) .
C37B H9B 0.9500 .
C28B H8B 0.9500 .
C4B C3B 1.373(4) .
C4B H3B 0.9500 .
C33B C34B 1.379(4) .
C2B C3B 1.390(4) .
C2B H1B 0.9500 .
C3B H2B 0.9500 .
C15B C14B 1.388(4) .
C15B H13B 0.9500 .
C36B C35B 1.377(4) .
C36B H10B 0.9500 .
C34B C35B 1.384(4) .
C34B H12B 0.9500 .
C35B H11B 0.9500 .
C14B H14B 0.9500 .
S1S C1S 1.5301(16) .
C1S S1S 1.5300(16) 3_665
